data_1515620
loop_
_publ_author_name
'Xu, Yun-He'
'Chok, Yew Keong'
'Loh, Teck-Peng'

_publ_section_title
;
 Synthesis and characterization of a cyclic vinylpalladium(ii) complex:
 vinylpalladium species as the possible intermediate in the catalytic
 direct olefination reaction of enamide
;
_journal_issue 9
_journal_name_full 'Chemical Science'
_journal_page_first 1822
_journal_paper_doi 10.1039/c1sc00262g
_journal_volume 2
_journal_year 2011
_chemical_formula_moiety 'C18 H21 N O4 Pd S, 0.5(C4 H10 O)'
_chemical_formula_sum 'C20 H26 N O4.5 Pd S'
_chemical_formula_weight 490.88
_chemical_name_common LTP198
_chemical_name_systematic
;
?
;
_space_group_IT_number 14
_symmetry_cell_setting monoclinic
_symmetry_space_group_name_Hall '-P 2ybc'
_symmetry_space_group_name_H-M 'P 1 21/c 1'
_atom_sites_solution_hydrogens geom
_atom_sites_solution_primary direct
_atom_sites_solution_secondary difmap
_audit_creation_method SHELXL-97
_cell_angle_alpha 90.00
_cell_angle_beta 106.879(2)
_cell_angle_gamma 90.00
_cell_formula_units_Z 4
_cell_length_a 13.1411(6)
_cell_length_b 18.9878(10)
_cell_length_c 8.6250(4)
_cell_measurement_reflns_used 5916
_cell_measurement_temperature 103(2)
_cell_measurement_theta_max 28.38
_cell_measurement_theta_min 2.69
_cell_volume 2059.40(17)
_computing_cell_refinement 'Bruker SAINT'
_computing_data_collection 'Bruker APEX2'
_computing_data_reduction 'Bruker SAINT'
_computing_molecular_graphics 'Bruker SHELXTL'
_computing_publication_material 'Bruker SHELXTL'
_computing_structure_refinement 'SHELXL-97 (Sheldrick, 2008)'
_computing_structure_solution 'SHELXS-97 (Sheldrick, 2008)'
_diffrn_ambient_temperature 103(2)
_diffrn_measured_fraction_theta_full 0.990
_diffrn_measured_fraction_theta_max 0.990
_diffrn_measurement_device_type 'Bruker APEX-II CCD'
_diffrn_measurement_method '\f and \w scans'
_diffrn_radiation_monochromator graphite
_diffrn_radiation_source 'fine-focus sealed tube'
_diffrn_radiation_type MoK\a
_diffrn_radiation_wavelength 0.71073
_diffrn_reflns_av_R_equivalents 0.0393
_diffrn_reflns_av_sigmaI/netI 0.0430
_diffrn_reflns_limit_h_max 17
_diffrn_reflns_limit_h_min -16
_diffrn_reflns_limit_k_max 25
_diffrn_reflns_limit_k_min -25
_diffrn_reflns_limit_l_max 11
_diffrn_reflns_limit_l_min -11
_diffrn_reflns_number 19039
_diffrn_reflns_theta_full 28.68
_diffrn_reflns_theta_max 28.68
_diffrn_reflns_theta_min 1.94
_exptl_absorpt_coefficient_mu 1.030
_exptl_absorpt_correction_T_max 0.9221
_exptl_absorpt_correction_T_min 0.6834
_exptl_absorpt_correction_type multi-scan
_exptl_absorpt_process_details sadabs
_exptl_crystal_colour yellow
_exptl_crystal_density_diffrn 1.583
_exptl_crystal_density_method 'not measured'
_exptl_crystal_description plate
_exptl_crystal_F_000 1004
_exptl_crystal_size_max 0.40
_exptl_crystal_size_mid 0.30
_exptl_crystal_size_min 0.08
_refine_diff_density_max 0.678
_refine_diff_density_min -0.769
_refine_diff_density_rms 0.107
_refine_ls_extinction_method none
_refine_ls_goodness_of_fit_ref 1.075
_refine_ls_hydrogen_treatment constr
_refine_ls_matrix_type full
_refine_ls_number_parameters 277
_refine_ls_number_reflns 5259
_refine_ls_number_restraints 0
_refine_ls_restrained_S_all 1.075
_refine_ls_R_factor_all 0.0472
_refine_ls_R_factor_gt 0.0311
_refine_ls_shift/su_max 0.002
_refine_ls_shift/su_mean 0.000
_refine_ls_structure_factor_coef Fsqd
_refine_ls_weighting_details 'calc w=1/[\s^2^(Fo^2^)+(0.0158P)^2^+4.2107P] where P=(Fo^2^+2Fc^2^)/3'
_refine_ls_weighting_scheme calc
_refine_ls_wR_factor_gt 0.0649
_refine_ls_wR_factor_ref 0.0744
_reflns_number_gt 4223
_reflns_number_total 5259
_reflns_threshold_expression >2sigma(I)
_cod_data_source_file c1sc00262g.txt
_cod_data_source_block ltp198
_cod_depositor_comments
;
The following automatic conversions were performed:

'_symmetry_cell_setting' value 'Monoclinic' changed to 'monoclinic'
according to
/usr/data/users/saulius/automatic-downloads/retrospective/RSC/lib/dictionaries/cif_core.dic
dictionary named 'cif_core.dic' version 2.4.2 from 2011-04-26.

Automatic conversion script
Id: cif_fix_values 2281 2013-09-26 08:29:07Z andrius 
;
_cod_original_sg_symbol_H-M P2(1)/c
_cod_original_formula_sum 'C20 H26 N O4.50 Pd S'
_cod_database_code 1515620

loop_
_symmetry_equiv_pos_as_xyz
'x, y, z'
'-x, y+1/2, -z+1/2'
'-x, -y, -z'
'x, -y-1/2, z-1/2'

loop_
_atom_site_label
_atom_site_type_symbol
_atom_site_fract_x
_atom_site_fract_y
_atom_site_fract_z
_atom_site_U_iso_or_equiv
_atom_site_adp_type
_atom_site_occupancy
_atom_site_symmetry_multiplicity
_atom_site_calc_flag
_atom_site_refinement_flags
_atom_site_disorder_assembly
_atom_site_disorder_group
Pd1 Pd 0.499462(17) 0.552957(11) 0.29139(3) 0.01278(6) Uani 1 1 d . . .
C1 C 0.6026(2) 0.60274(15) 0.2067(3) 0.0155(6) Uani 1 1 d . . .
H1 H 0.6099 0.6520 0.2258 0.019 Uiso 1 1 calc R . .
C2 C 0.6636(2) 0.57327(15) 0.1244(3) 0.0148(6) Uani 1 1 d . . .
C3 C 0.7376(2) 0.61560(15) 0.0590(3) 0.0153(6) Uani 1 1 d . . .
C4 C 0.7000(2) 0.67896(16) -0.0257(4) 0.0184(6) Uani 1 1 d . . .
H4 H 0.6285 0.6934 -0.0410 0.022 Uiso 1 1 calc R . .
C5 C 0.7665(2) 0.71953(17) -0.0856(4) 0.0209(6) Uani 1 1 d . . .
H5 H 0.7401 0.7616 -0.1427 0.025 Uiso 1 1 calc R . .
C6 C 0.8735(2) 0.69973(17) -0.0636(4) 0.0204(6) Uani 1 1 d . . .
C7 C 0.9426(3) 0.73961(19) -0.1289(4) 0.0297(8) Uani 1 1 d . . .
H7 H 0.9175 0.7811 -0.1893 0.036 Uiso 1 1 calc R . .
C8 C 1.0449(3) 0.7184(2) -0.1052(5) 0.0414(10) Uani 1 1 d . . .
H8 H 1.0907 0.7455 -0.1493 0.050 Uiso 1 1 calc R . .
C9 C 1.0840(3) 0.6571(2) -0.0166(5) 0.0400(10) Uani 1 1 d . . .
H9 H 1.1561 0.6438 0.0005 0.048 Uiso 1 1 calc R . .
C10 C 1.0191(3) 0.61641(19) 0.0453(5) 0.0310(8) Uani 1 1 d . . .
H10 H 1.0459 0.5747 0.1038 0.037 Uiso 1 1 calc R . .
C11 C 0.9112(2) 0.63685(17) 0.0218(4) 0.0206(6) Uani 1 1 d . . .
C12 C 0.8405(2) 0.59528(16) 0.0810(4) 0.0195(6) Uani 1 1 d . . .
H12 H 0.8653 0.5526 0.1367 0.023 Uiso 1 1 calc R . .
C13 C 0.6130(2) 0.44918(16) 0.1415(3) 0.0148(5) Uani 1 1 d . . .
C14 C 0.6331(2) 0.37495(15) 0.0993(4) 0.0184(6) Uani 1 1 d . . .
H14A H 0.6856 0.3531 0.1913 0.028 Uiso 1 1 calc R . .
H14B H 0.6602 0.3750 0.0047 0.028 Uiso 1 1 calc R . .
H14C H 0.5665 0.3482 0.0741 0.028 Uiso 1 1 calc R . .
C15 C 0.2890(2) 0.49676(15) 0.2890(4) 0.0168(6) Uani 1 1 d . . .
C16 C 0.2156(2) 0.45131(18) 0.3524(4) 0.0250(7) Uani 1 1 d . . .
H16A H 0.1469 0.4751 0.3340 0.037 Uiso 1 1 calc R . .
H16B H 0.2472 0.4434 0.4688 0.037 Uiso 1 1 calc R . .
H16C H 0.2051 0.4060 0.2957 0.037 Uiso 1 1 calc R . .
C17 C 0.3388(2) 0.65159(17) 0.4395(4) 0.0222(7) Uani 1 1 d . . .
H17A H 0.3312 0.6953 0.4955 0.033 Uiso 1 1 calc R . .
H17B H 0.3426 0.6115 0.5125 0.033 Uiso 1 1 calc R . .
H17C H 0.2775 0.6459 0.3434 0.033 Uiso 1 1 calc R . .
C18 C 0.5504(3) 0.67115(16) 0.5698(4) 0.0217(6) Uani 1 1 d . . .
H18A H 0.6216 0.6761 0.5560 0.033 Uiso 1 1 calc R . .
H18B H 0.5500 0.6316 0.6426 0.033 Uiso 1 1 calc R . .
H18C H 0.5316 0.7146 0.6163 0.033 Uiso 1 1 calc R . .
C19 C 0.0834(9) 0.6144(5) 0.5383(13) 0.046(2) Uani 0.50 1 d P A -1
H19A H 0.0952 0.6134 0.4312 0.070 Uiso 0.50 1 calc PR A -1
H19B H 0.1436 0.6377 0.6156 0.070 Uiso 0.50 1 calc PR A -1
H19C H 0.0179 0.6404 0.5319 0.070 Uiso 0.50 1 calc PR A -1
C20 C 0.0736(6) 0.5410(4) 0.5932(9) 0.0327(16) Uani 0.50 1 d P A -1
H20A H 0.1423 0.5161 0.6121 0.039 Uiso 0.50 1 calc PR A -1
H20B H 0.0546 0.5417 0.6962 0.039 Uiso 0.50 1 calc PR A -1
O5 O -0.0073(11) 0.5052(8) 0.4708(10) 0.0317(17) Uani 0.50 1 d P A -1
C21 C -0.0187(6) 0.4337(4) 0.5100(10) 0.0370(18) Uani 0.50 1 d P A -1
H21A H -0.0300 0.4302 0.6183 0.044 Uiso 0.50 1 calc PR A -1
H21B H 0.0461 0.4068 0.5114 0.044 Uiso 0.50 1 calc PR A -1
C22 C -0.1117(8) 0.4053(6) 0.3847(12) 0.046(2) Uani 0.50 1 d P A -1
H22A H -0.1763 0.4291 0.3919 0.070 Uiso 0.50 1 calc PR A -1
H22B H -0.1177 0.3547 0.4020 0.070 Uiso 0.50 1 calc PR A -1
H22C H -0.1026 0.4134 0.2773 0.070 Uiso 0.50 1 calc PR A -1
N1 N 0.66608(19) 0.49995(13) 0.0921(3) 0.0154(5) Uani 1 1 d . . .
H1A H 0.7072 0.4867 0.0329 0.019 Uiso 1 1 calc R . .
O1 O 0.54944(16) 0.45941(10) 0.2236(2) 0.0159(4) Uani 1 1 d . . .
O2 O 0.38773(15) 0.49436(11) 0.3704(2) 0.0164(4) Uani 1 1 d . . .
O3 O 0.25204(16) 0.53297(11) 0.1647(2) 0.0192(4) Uani 1 1 d . . .
O4 O 0.45106(19) 0.71866(11) 0.2778(3) 0.0241(5) Uani 1 1 d . . .
S1 S 0.45710(6) 0.65533(4) 0.37953(8) 0.01528(14) Uani 1 1 d . . .

loop_
_atom_site_aniso_label
_atom_site_aniso_U_11
_atom_site_aniso_U_22
_atom_site_aniso_U_33
_atom_site_aniso_U_23
_atom_site_aniso_U_13
_atom_site_aniso_U_12
Pd1 0.01632(11) 0.01033(10) 0.01322(10) -0.00038(9) 0.00668(8) -0.00004(9)
C1 0.0181(14) 0.0127(14) 0.0163(14) -0.0013(11) 0.0062(11) -0.0019(11)
C2 0.0163(14) 0.0118(13) 0.0147(13) 0.0014(11) 0.0022(11) -0.0001(11)
C3 0.0172(14) 0.0145(14) 0.0159(14) -0.0019(11) 0.0074(11) -0.0016(11)
C4 0.0179(15) 0.0186(15) 0.0196(15) -0.0008(12) 0.0070(12) 0.0016(12)
C5 0.0237(16) 0.0192(15) 0.0194(15) 0.0060(12) 0.0055(12) 0.0010(12)
C6 0.0200(15) 0.0231(16) 0.0193(15) 0.0015(12) 0.0076(12) -0.0022(12)
C7 0.0288(18) 0.0292(19) 0.0340(19) 0.0086(15) 0.0136(15) -0.0032(15)
C8 0.030(2) 0.049(3) 0.052(3) 0.013(2) 0.0234(18) -0.0044(18)
C9 0.0204(17) 0.048(2) 0.057(3) 0.011(2) 0.0195(17) 0.0063(17)
C10 0.0219(17) 0.0296(19) 0.044(2) 0.0043(16) 0.0143(16) 0.0020(14)
C11 0.0196(15) 0.0208(16) 0.0234(16) -0.0002(13) 0.0095(12) -0.0015(12)
C12 0.0214(15) 0.0145(15) 0.0234(16) 0.0007(12) 0.0075(12) 0.0002(12)
C13 0.0157(13) 0.0152(13) 0.0122(12) -0.0013(11) 0.0023(10) 0.0003(12)
C14 0.0225(15) 0.0131(14) 0.0213(15) 0.0006(12) 0.0089(12) 0.0027(12)
C15 0.0209(15) 0.0142(14) 0.0183(14) -0.0050(11) 0.0106(12) 0.0006(11)
C16 0.0212(15) 0.0301(18) 0.0244(16) 0.0022(14) 0.0080(13) -0.0051(14)
C17 0.0262(16) 0.0201(16) 0.0255(16) -0.0027(13) 0.0158(13) 0.0001(13)
C18 0.0293(17) 0.0145(15) 0.0220(15) -0.0021(12) 0.0085(13) 0.0015(13)
C19 0.051(6) 0.042(6) 0.045(6) 0.006(5) 0.010(5) -0.009(5)
C20 0.029(4) 0.037(5) 0.031(4) 0.006(3) 0.007(3) -0.001(3)
O5 0.023(4) 0.038(5) 0.026(6) 0.008(5) -0.005(5) 0.012(3)
C21 0.029(4) 0.041(5) 0.041(4) 0.015(4) 0.011(3) 0.009(3)
C22 0.052(6) 0.041(6) 0.040(6) 0.009(5) 0.003(5) 0.004(5)
N1 0.0196(12) 0.0139(12) 0.0151(12) -0.0013(9) 0.0089(10) 0.0013(10)
O1 0.0197(10) 0.0129(10) 0.0174(10) -0.0006(8) 0.0088(8) -0.0003(8)
O2 0.0174(10) 0.0150(10) 0.0183(10) 0.0028(8) 0.0074(8) 0.0007(8)
O3 0.0205(11) 0.0186(11) 0.0186(10) 0.0006(8) 0.0059(8) 0.0026(8)
O4 0.0417(14) 0.0128(10) 0.0228(11) 0.0048(9) 0.0169(10) 0.0059(10)
S1 0.0214(4) 0.0108(3) 0.0162(3) -0.0001(3) 0.0096(3) 0.0006(3)

loop_
_atom_type_symbol
_atom_type_description
_atom_type_scat_dispersion_real
_atom_type_scat_dispersion_imag
_atom_type_scat_source
C C 0.0033 0.0016 'International Tables Vol C Tables 4.2.6.8 and 6.1.1.4'
H H 0.0000 0.0000 'International Tables Vol C Tables 4.2.6.8 and 6.1.1.4'
N N 0.0061 0.0033 'International Tables Vol C Tables 4.2.6.8 and 6.1.1.4'
O O 0.0106 0.0060 'International Tables Vol C Tables 4.2.6.8 and 6.1.1.4'
S S 0.1246 0.1234 'International Tables Vol C Tables 4.2.6.8 and 6.1.1.4'
Pd Pd -0.9988 1.0072 'International Tables Vol C Tables 4.2.6.8 and 6.1.1.4'

loop_
_geom_angle_atom_site_label_1
_geom_angle_atom_site_label_2
_geom_angle_atom_site_label_3
_geom_angle
C1 Pd1 O1 89.90(10)
C1 Pd1 O2 176.21(10)
O1 Pd1 O2 86.87(8)
C1 Pd1 S1 88.53(9)
O1 Pd1 S1 175.59(6)
O2 Pd1 S1 94.83(6)
C2 C1 Pd1 125.6(2)
C2 C1 H1 117.2
Pd1 C1 H1 117.2
C1 C2 N1 124.4(3)
C1 C2 C3 122.1(3)
N1 C2 C3 113.4(2)
C12 C3 C4 119.6(3)
C12 C3 C2 121.5(3)
C4 C3 C2 118.9(2)
C5 C4 C3 120.3(3)
C5 C4 H4 119.9
C3 C4 H4 119.9
C4 C5 C6 121.1(3)
C4 C5 H5 119.4
C6 C5 H5 119.4
C5 C6 C11 118.6(3)
C5 C6 C7 122.1(3)
C11 C6 C7 119.3(3)
C8 C7 C6 120.1(3)
C8 C7 H7 120.0
C6 C7 H7 120.0
C7 C8 C9 121.1(3)
C7 C8 H8 119.5
C9 C8 H8 119.5
C10 C9 C8 120.6(3)
C10 C9 H9 119.7
C8 C9 H9 119.7
C9 C10 C11 119.8(3)
C9 C10 H10 120.1
C11 C10 H10 120.1
C6 C11 C12 119.3(3)
C6 C11 C10 119.1(3)
C12 C11 C10 121.6(3)
C3 C12 C11 121.1(3)
C3 C12 H12 119.4
C11 C12 H12 119.4
O1 C13 N1 124.4(3)
O1 C13 C14 118.3(3)
N1 C13 C14 117.3(2)
C13 C14 H14A 109.5
C13 C14 H14B 109.5
H14A C14 H14B 109.5
C13 C14 H14C 109.5
H14A C14 H14C 109.5
H14B C14 H14C 109.5
O3 C15 O2 124.7(3)
O3 C15 C16 119.7(3)
O2 C15 C16 115.6(3)
C15 C16 H16A 109.5
C15 C16 H16B 109.5
H16A C16 H16B 109.5
C15 C16 H16C 109.5
H16A C16 H16C 109.5
H16B C16 H16C 109.5
S1 C17 H17A 109.5
S1 C17 H17B 109.5
H17A C17 H17B 109.5
S1 C17 H17C 109.5
H17A C17 H17C 109.5
H17B C17 H17C 109.5
S1 C18 H18A 109.5
S1 C18 H18B 109.5
H18A C18 H18B 109.5
S1 C18 H18C 109.5
H18A C18 H18C 109.5
H18B C18 H18C 109.5
O5 C20 C19 108.9(8)
O5 C20 H20A 109.9
C19 C20 H20A 109.9
O5 C20 H20B 109.9
C19 C20 H20B 109.9
H20A C20 H20B 108.3
C21 O5 C20 112.7(6)
O5 C21 C22 107.3(8)
O5 C21 H21A 110.3
C22 C21 H21A 110.3
O5 C21 H21B 110.3
C22 C21 H21B 110.3
H21A C21 H21B 108.5
C13 N1 C2 127.0(2)
C13 N1 H1A 116.5
C2 N1 H1A 116.5
C13 O1 Pd1 128.21(19)
C15 O2 Pd1 119.53(18)
O4 S1 C18 108.45(14)
O4 S1 C17 107.74(14)
C18 S1 C17 99.61(15)
O4 S1 Pd1 119.07(9)
C18 S1 Pd1 106.98(10)
C17 S1 Pd1 113.14(11)

loop_
_geom_bond_atom_site_label_1
_geom_bond_atom_site_label_2
_geom_bond_distance
Pd1 C1 1.959(3)
Pd1 O1 2.0376(19)
Pd1 O2 2.1068(19)
Pd1 S1 2.2163(7)
C1 C2 1.338(4)
C1 H1 0.9500
C2 N1 1.422(4)
C2 C3 1.493(4)
C3 C12 1.366(4)
C3 C4 1.420(4)
C4 C5 1.373(4)
C4 H4 0.9500
C5 C6 1.414(4)
C5 H5 0.9500
C6 C11 1.415(4)
C6 C7 1.419(4)
C7 C8 1.361(5)
C7 H7 0.9500
C8 C9 1.405(6)
C8 H8 0.9500
C9 C10 1.369(5)
C9 H9 0.9500
C10 C11 1.427(4)
C10 H10 0.9500
C11 C12 1.422(4)
C12 H12 0.9500
C13 O1 1.257(3)
C13 N1 1.330(4)
C13 C14 1.498(4)
C14 H14A 0.9800
C14 H14B 0.9800
C14 H14C 0.9800
C15 O3 1.248(4)
C15 O2 1.284(3)
C15 C16 1.510(4)
C16 H16A 0.9800
C16 H16B 0.9800
C16 H16C 0.9800
C17 S1 1.776(3)
C17 H17A 0.9800
C17 H17B 0.9800
C17 H17C 0.9800
C18 S1 1.766(3)
C18 H18A 0.9800
C18 H18B 0.9800
C18 H18C 0.9800
C19 C20 1.489(12)
C19 H19A 0.9800
C19 H19B 0.9800
C19 H19C 0.9800
C20 O5 1.434(16)
C20 H20A 0.9900
C20 H20B 0.9900
O5 C21 1.417(16)
C21 C22 1.478(13)
C21 H21A 0.9900
C21 H21B 0.9900
C22 H22A 0.9800
C22 H22B 0.9800
C22 H22C 0.9800
N1 H1A 0.8800
O4 S1 1.477(2)
